data_7039045
loop_
_publ_author_name
'Wang, Yingqi'
'Wang, Ruiqi'
'Liu, Qinglong'
'Lai, Xiaofang'
'Zhang, Xian'
'Chen, Haijie'
'Zheng, Chong'
'Lin, Jianhua'
'Huang, Fuqiang'

_publ_section_title
;
 Solvothermal synthesis, structure and physical properties of
 Cs[Cr(en)2MSe4] (M = Ge, Sn) with [MSe4](4-) tetrahedra as chelating
 ligand.
;
_journal_issue 22
_journal_name_full 'Dalton transactions (Cambridge, England : 2003)'
_journal_page_first 9097
_journal_page_last 9102
_journal_paper_doi 10.1039/c6dt00233a
_journal_volume 45
_journal_year 2016
_chemical_formula_moiety 'C4 H16 Cr Cs Ge N4 Se4'
_chemical_formula_sum 'C4 H16 Cr Cs Ge N4 Se4'
_chemical_formula_weight 693.57
_chemical_name_systematic CsCr(en)2GeSe4
_chemical_properties_physical Moisture-sensitive
_space_group_IT_number 14
_symmetry_cell_setting monoclinic
_symmetry_space_group_name_Hall '-P 2yn'
_symmetry_space_group_name_H-M 'P 1 21/n 1'
_atom_sites_solution_hydrogens geom
_atom_sites_solution_primary direct
_atom_sites_solution_secondary difmap
_audit_creation_method SHELXL-97
_audit_update_record
;
2016-01-18 deposited with the CCDC.
2016-04-19 downloaded from the CCDC.
;
_cell_angle_alpha 90.00
_cell_angle_beta 93.359(4)
_cell_angle_gamma 90.00
_cell_formula_units_Z 4
_cell_length_a 11.3115(6)
_cell_length_b 12.3519(6)
_cell_length_c 11.4514(5)
_cell_measurement_reflns_used 2609
_cell_measurement_temperature 180(1)
_cell_measurement_theta_max 28.8890
_cell_measurement_theta_min 3.9190
_cell_volume 1597.22(13)
_computing_cell_refinement
;
CrysAlisPro, Agilent Technologies,
Version 1.171.36.32 (release 02-08-2013 CrysAlis171 .NET)
(compiled Aug  2 2013,16:46:58)
;
_computing_data_collection
;
CrysAlisPro, Agilent Technologies,
Version 1.171.36.32 (release 02-08-2013 CrysAlis171 .NET)
(compiled Aug  2 2013,16:46:58)
;
_computing_data_reduction
;
CrysAlisPro, Agilent Technologies,
Version 1.171.36.32 (release 02-08-2013 CrysAlis171 .NET)
(compiled Aug  2 2013,16:46:58)
;
_computing_structure_refinement 'SHELXL-97 (Sheldrick, 1997)'
_computing_structure_solution 'SHELXS-97 (Sheldrick, 1990)'
_diffrn_ambient_temperature 180(1)
_diffrn_detector_area_resol_mean 10.3914
_diffrn_measured_fraction_theta_full 0.994
_diffrn_measured_fraction_theta_max 0.994
_diffrn_measurement_device_type 'CCD area detector'
_diffrn_measurement_method '\w scans'
_diffrn_radiation_monochromator mirror
_diffrn_radiation_source 'SuperNova (Mo) X-ray Source'
_diffrn_radiation_type MoK\a
_diffrn_radiation_wavelength 0.71073
_diffrn_reflns_av_R_equivalents 0.0392
_diffrn_reflns_av_sigmaI/netI 0.0678
_diffrn_reflns_limit_h_max 9
_diffrn_reflns_limit_h_min -13
_diffrn_reflns_limit_k_max 15
_diffrn_reflns_limit_k_min -11
_diffrn_reflns_limit_l_max 14
_diffrn_reflns_limit_l_min -12
_diffrn_reflns_number 5886
_diffrn_reflns_theta_full 26.00
_diffrn_reflns_theta_max 26.00
_diffrn_reflns_theta_min 2.96
_exptl_absorpt_coefficient_mu 13.903
_exptl_absorpt_correction_T_max 0.4892
_exptl_absorpt_correction_T_min 0.3370
_exptl_absorpt_correction_type multi-scan
_exptl_absorpt_process_details
; 
CrysAlisPro, Agilent Technologies,
Version 1.171.36.28 (release 01-02-2013 CrysAlis171 .NET)
(compiled Feb  1 2013,16:14:44)
Empirical absorption correction using spherical harmonics,
 implemented in SCALE3 ABSPACK scaling algorithm. 
;
_exptl_crystal_colour black
_exptl_crystal_density_diffrn 2.884
_exptl_crystal_density_method 'not measured'
_exptl_crystal_description block
_exptl_crystal_F_000 1260
_exptl_crystal_preparation 'Magnetic properties'
_exptl_crystal_recrystallization_method 'Re-crystallisation from solvent: ethylenediamine'
_exptl_crystal_size_max 0.10
_exptl_crystal_size_mid 0.08
_exptl_crystal_size_min 0.06
_refine_diff_density_max 1.556
_refine_diff_density_min -1.646
_refine_diff_density_rms 0.262
_refine_ls_extinction_method none
_refine_ls_goodness_of_fit_ref 1.038
_refine_ls_hydrogen_treatment mixed
_refine_ls_matrix_type full
_refine_ls_number_parameters 130
_refine_ls_number_reflns 3122
_refine_ls_number_restraints 0
_refine_ls_restrained_S_all 1.038
_refine_ls_R_factor_all 0.0550
_refine_ls_R_factor_gt 0.0411
_refine_ls_shift/su_max 0.001
_refine_ls_shift/su_mean 0.000
_refine_ls_structure_factor_coef Fsqd
_refine_ls_weighting_details 'calc w=1/[\s^2^(Fo^2^)+(0.0379P)^2^+0.0000P] where P=(Fo^2^+2Fc^2^)/3'
_refine_ls_weighting_scheme calc
_refine_ls_wR_factor_gt 0.0871
_refine_ls_wR_factor_ref 0.0954
_reflns_number_gt 2568
_reflns_number_total 3122
_reflns_threshold_expression >2sigma(I)
_cod_data_source_file c6dt00233a2.cif
_cod_data_source_block CsCrGeSe4en2
_cod_depositor_comments 'Adding full bibliography for 7039045--7039046.cif.'
_cod_original_sg_symbol_H-M 'P 21/n'
_cod_database_code 7039045

loop_
_symmetry_equiv_pos_as_xyz
'x, y, z'
'-x+1/2, y+1/2, -z+1/2'
'-x, -y, -z'
'x-1/2, -y-1/2, z-1/2'

loop_
_atom_site_label
_atom_site_type_symbol
_atom_site_fract_x
_atom_site_fract_y
_atom_site_fract_z
_atom_site_U_iso_or_equiv
_atom_site_adp_type
_atom_site_occupancy
_atom_site_symmetry_multiplicity
_atom_site_calc_flag
_atom_site_refinement_flags
Cs Cs 0.59500(5) 0.07805(4) 1.20736(4) 0.01773(15) Uani 1 1 d .
Cr Cr 0.53195(11) 0.32273(9) 0.82139(10) 0.0092(3) Uani 1 1 d .
Ge Ge 0.32078(7) 0.22899(6) 0.98241(6) 0.0102(2) Uani 1 1 d .
Se1 Se 0.51029(7) 0.30323(6) 1.03594(6) 0.01289(19) Uani 1 1 d .
Se2 Se 0.34994(7) 0.20808(6) 0.78031(6) 0.01168(19) Uani 1 1 d .
Se3 Se 0.17567(7) 0.35757(6) 1.01025(6) 0.0147(2) Uani 1 1 d .
Se4 Se 0.30162(7) 0.06009(5) 1.06928(6) 0.01054(19) Uani 1 1 d .
N1 N 0.5285(6) 0.3504(5) 0.6409(5) 0.0126(14) Uani 1 1 d .
H1A H 0.5964 0.3821 0.6219 0.015 Uiso 1 1 calc R
H1B H 0.5210 0.2872 0.6021 0.015 Uiso 1 1 calc R
N2 N 0.4321(6) 0.4646(5) 0.8152(5) 0.0129(14) Uani 1 1 d .
H2A H 0.3584 0.4501 0.8363 0.015 Uiso 1 1 calc R
H2B H 0.4649 0.5128 0.8665 0.015 Uiso 1 1 calc R
N4 N 0.6509(6) 0.1949(5) 0.8120(5) 0.0142(15) Uani 1 1 d .
H4A H 0.6335 0.1444 0.8650 0.017 Uiso 1 1 calc R
H4B H 0.6416 0.1644 0.7406 0.017 Uiso 1 1 calc R
N3 N 0.6921(6) 0.4072(5) 0.8525(5) 0.0161(15) Uani 1 1 d .
H3A H 0.7173 0.4329 0.7847 0.019 Uiso 1 1 calc R
H3B H 0.6814 0.4635 0.9006 0.019 Uiso 1 1 calc R
C1 C 0.4284(7) 0.4207(6) 0.6087(6) 0.0135(12) Uani 1 1 d .
H1C H 0.3551 0.3798 0.6091 0.016 Uiso 1 1 calc R
H1D H 0.4359 0.4491 0.5305 0.016 Uiso 1 1 calc R
C2 C 0.4260(7) 0.5126(6) 0.6955(6) 0.0135(12) Uani 1 1 d .
H2C H 0.4929 0.5605 0.6865 0.016 Uiso 1 1 calc R
H2D H 0.3537 0.5543 0.6825 0.016 Uiso 1 1 calc R
C3 C 0.7820(8) 0.3310(6) 0.9072(6) 0.0179(18) Uani 1 1 d .
H3C H 0.7642 0.3151 0.9872 0.021 Uiso 1 1 calc R
H3D H 0.8606 0.3626 0.9075 0.021 Uiso 1 1 calc R
C4 C 0.7760(7) 0.2276(7) 0.8333(7) 0.0177(18) Uani 1 1 d .
H4C H 0.8112 0.2404 0.7593 0.021 Uiso 1 1 calc R
H4D H 0.8200 0.1702 0.8740 0.021 Uiso 1 1 calc R

loop_
_atom_site_aniso_label
_atom_site_aniso_U_11
_atom_site_aniso_U_22
_atom_site_aniso_U_33
_atom_site_aniso_U_23
_atom_site_aniso_U_13
_atom_site_aniso_U_12
Cs 0.0191(3) 0.0149(3) 0.0193(3) -0.0010(2) 0.0017(2) 0.0014(2)
Cr 0.0120(7) 0.0072(6) 0.0090(6) 0.0007(5) 0.0060(5) -0.0014(5)
Ge 0.0142(5) 0.0072(4) 0.0097(4) 0.0005(3) 0.0065(3) -0.0022(3)
Se1 0.0171(5) 0.0118(4) 0.0103(4) -0.0004(3) 0.0051(3) -0.0055(3)
Se2 0.0157(5) 0.0102(4) 0.0099(4) -0.0011(3) 0.0070(3) -0.0045(3)
Se3 0.0202(5) 0.0097(4) 0.0151(4) 0.0010(3) 0.0084(3) 0.0023(3)
Se4 0.0128(4) 0.0068(4) 0.0127(4) 0.0012(3) 0.0068(3) -0.0001(3)
N1 0.014(4) 0.008(3) 0.016(3) -0.006(3) 0.010(3) -0.002(3)
N2 0.015(4) 0.009(3) 0.015(3) -0.008(3) 0.008(3) -0.004(3)
N4 0.021(4) 0.013(3) 0.010(3) 0.003(3) 0.006(3) 0.006(3)
N3 0.022(4) 0.014(3) 0.013(3) -0.002(3) 0.006(3) -0.004(3)
C1 0.016(3) 0.013(3) 0.012(3) -0.002(2) 0.006(2) -0.001(2)
C2 0.016(3) 0.013(3) 0.012(3) -0.002(2) 0.006(2) -0.001(2)
C3 0.021(5) 0.018(4) 0.015(4) 0.004(3) 0.005(4) -0.002(4)
C4 0.008(4) 0.025(4) 0.021(4) 0.010(4) 0.005(3) 0.006(4)

loop_
_atom_type_symbol
_atom_type_description
_atom_type_scat_dispersion_real
_atom_type_scat_dispersion_imag
_atom_type_scat_source
Cs Cs -0.3680 2.1192 'International Tables Vol C Tables 4.2.6.8 and 6.1.1.4'
Cr Cr 0.3209 0.6236 'International Tables Vol C Tables 4.2.6.8 and 6.1.1.4'
Ge Ge 0.1547 1.8001 'International Tables Vol C Tables 4.2.6.8 and 6.1.1.4'
Se Se -0.0929 2.2259 'International Tables Vol C Tables 4.2.6.8 and 6.1.1.4'
N N 0.0061 0.0033 'International Tables Vol C Tables 4.2.6.8 and 6.1.1.4'
C C 0.0033 0.0016 'International Tables Vol C Tables 4.2.6.8 and 6.1.1.4'
H H 0.0000 0.0000 'International Tables Vol C Tables 4.2.6.8 and 6.1.1.4'

loop_
_geom_angle_atom_site_label_1
_geom_angle_atom_site_label_2
_geom_angle_atom_site_label_3
_geom_angle
_geom_angle_site_symmetry_1
_geom_angle_site_symmetry_3
Se1 Cs Se2 147.59(2) . 3_657
Se1 Cs Se4 65.672(19) . .
Se2 Cs Se4 96.31(2) 3_657 .
Se1 Cs Se3 114.03(2) . 4_666
Se2 Cs Se3 98.34(2) 3_657 4_666
Se4 Cs Se3 127.47(2) . 4_666
Se1 Cs Se4 88.686(18) . 3_657
Se2 Cs Se4 62.259(16) 3_657 3_657
Se4 Cs Se4 85.851(19) . 3_657
Se3 Cs Se4 144.64(2) 4_666 3_657
Se1 Cs Se2 76.16(2) . 4_666
Se2 Cs Se2 121.698(16) 3_657 4_666
Se4 Cs Se2 140.77(2) . 4_666
Se3 Cs Se2 60.829(17) 4_666 4_666
Se4 Cs Se2 102.536(19) 3_657 4_666
Se1 Cs Ge 33.225(17) . .
Se2 Cs Ge 124.27(2) 3_657 .
Se4 Cs Ge 32.447(15) . .
Se3 Cs Ge 127.28(2) 4_666 .
Se4 Cs Ge 86.720(18) 3_657 .
Se2 Cs Ge 108.965(19) 4_666 .
Se1 Cs Cs 73.250(17) . 3_657
Se2 Cs Cs 75.202(17) 3_657 3_657
Se4 Cs Cs 44.659(14) . 3_657
Se3 Cs Cs 167.53(2) 4_666 3_657
Se4 Cs Cs 41.192(14) 3_657 3_657
Se2 Cs Cs 131.639(18) 4_666 3_657
Ge Cs Cs 53.304(14) . 3_657
N4 Cr N2 170.7(2) . .
N4 Cr N1 92.7(2) . .
N2 Cr N1 81.4(2) . .
N4 Cr N3 80.3(3) . .
N2 Cr N3 92.8(3) . .
N1 Cr N3 93.0(2) . .
N4 Cr Se1 94.52(17) . .
N2 Cr Se1 91.74(16) . .
N1 Cr Se1 172.29(18) . .
N3 Cr Se1 90.82(17) . .
N4 Cr Se2 95.02(19) . .
N2 Cr Se2 91.79(19) . .
N1 Cr Se2 86.54(18) . .
N3 Cr Se2 175.30(18) . .
Se1 Cr Se2 90.19(4) . .
Se3 Ge Se4 118.09(4) . .
Se3 Ge Se2 110.42(4) . .
Se4 Ge Se2 109.96(4) . .
Se3 Ge Se1 109.57(4) . .
Se4 Ge Se1 109.91(4) . .
Se2 Ge Se1 96.82(4) . .
Se3 Ge Cs 134.45(3) . .
Se4 Ge Cs 56.06(3) . .
Se2 Ge Cs 113.42(3) . .
Se1 Ge Cs 53.85(3) . .
Ge Se1 Cr 85.55(4) . .
Ge Se1 Cs 92.93(3) . .
Cr Se1 Cs 126.06(4) . .
Ge Se2 Cr 85.15(4) . .
Ge Se2 Cs 95.89(3) . 3_657
Cr Se2 Cs 114.07(4) . 3_657
Ge Se2 Cs 89.54(3) . 4_565
Cr Se2 Cs 103.96(3) . 4_565
Cs Se2 Cs 141.89(2) 3_657 4_565
Ge Se3 Cs 99.17(3) . 4_565
Ge Se4 Cs 91.49(3) . .
Ge Se4 Cs 90.30(3) . 3_657
Cs Se4 Cs 94.149(19) . 3_657
C1 N1 Cr 108.4(4) . .
C2 N2 Cr 111.2(4) . .
C4 N4 Cr 113.6(5) . .
C3 N3 Cr 108.5(5) . .
N1 C1 C2 108.9(7) . .
N2 C2 C1 107.7(6) . .
N3 C3 C4 106.6(6) . .
N4 C4 C3 109.3(6) . .

loop_
_geom_bond_atom_site_label_1
_geom_bond_atom_site_label_2
_geom_bond_distance
_geom_bond_site_symmetry_2
Cs Se1 3.5053(9) .
Cs Se2 3.5902(9) 3_657
Cs Se4 3.5983(10) .
Cs Se3 3.6228(9) 4_666
Cs Se4 3.8404(8) 3_657
Cs Se2 3.9635(10) 4_666
Cs Ge 4.3356(10) .
Cs Cs 5.4493(10) 3_657
Cr N4 2.081(6) .
Cr N2 2.084(6) .
Cr N1 2.093(6) .
Cr N3 2.103(7) .
Cr Se1 2.4951(12) .
Cr Se2 2.5203(14) .
Ge Se3 2.3193(11) .
Ge Se4 2.3269(10) .
Ge Se2 2.3709(9) .
Ge Se1 2.3787(12) .
Se2 Cs 3.5901(9) 3_657
Se2 Cs 3.9636(10) 4_565
Se3 Cs 3.6229(9) 4_565
Se4 Cs 3.8403(8) 3_657
N1 C1 1.457(10) .
N2 C2 1.492(9) .
N4 C4 1.478(10) .
N3 C3 1.496(10) .
C1 C2 1.511(10) .
C3 C4 1.532(11) .
